data_4130251
loop_
_publ_author_name
'Chen, Jiawei'
'Falivene, Laura'
'Caporaso, Lucia'
'Cavallo, Luigi'
'Chen, Eugene Y.-X.'

_publ_section_title
;
 Selective Reduction of CO2 to CH4 by Tandem Hydrosilylation with Mixed
 Al/B Catalysts.
;
_journal_issue 16
_journal_name_full 'Journal of the American Chemical Society'
_journal_page_first 5321
_journal_page_last 5333
_journal_paper_doi 10.1021/jacs.6b01497
_journal_volume 138
_journal_year 2016
_chemical_formula_moiety 'C25 H16 B F15 O2 Si'
_chemical_formula_sum 'C25 H16 B F15 O2 Si'
_chemical_formula_weight 672.28
_space_group_crystal_system triclinic
_space_group_IT_number 2
_space_group_name_Hall '-P 1'
_space_group_name_H-M_alt 'P -1'
_atom_sites_solution_hydrogens geom
_audit_creation_method SHELXL-2013
_cell_angle_alpha 105.772(5)
_cell_angle_beta 90.510(6)
_cell_angle_gamma 103.244(5)
_cell_formula_units_Z 2
_cell_length_a 9.3295(19)
_cell_length_b 10.959(2)
_cell_length_c 14.335(3)
_cell_measurement_reflns_used 9922
_cell_measurement_temperature 120(2)
_cell_measurement_theta_max 27.17
_cell_measurement_theta_min 2.60
_cell_volume 1369.0(5)
_computing_cell_refinement 'Bruker SAINT'
_computing_data_collection 'Bruker APEX2'
_computing_data_reduction 'Bruker SAINT'
_computing_molecular_graphics 'Bruker SHELXTL'
_computing_publication_material 'Bruker SHELXTL'
_computing_structure_refinement 'SHELXL-2013 (Sheldrick 2013)'
_computing_structure_solution 'SHELXS-97 (Sheldrick 2008)'
_diffrn_ambient_temperature 120(2)
_diffrn_measured_fraction_theta_full 0.997
_diffrn_measured_fraction_theta_max 0.978
_diffrn_measurement_device_type 'Bruker SMART CCD Apex-II area-detector'
_diffrn_measurement_method '\f and \w'
_diffrn_radiation_monochromator graphite
_diffrn_radiation_source 'fine-focus sealed tube'
_diffrn_radiation_type MoK\a
_diffrn_radiation_wavelength 0.71073
_diffrn_reflns_av_R_equivalents 0.0462
_diffrn_reflns_av_unetI/netI 0.0389
_diffrn_reflns_Laue_measured_fraction_full 0.997
_diffrn_reflns_Laue_measured_fraction_max 0.978
_diffrn_reflns_limit_h_max 11
_diffrn_reflns_limit_h_min -12
_diffrn_reflns_limit_k_max 14
_diffrn_reflns_limit_k_min -14
_diffrn_reflns_limit_l_max 18
_diffrn_reflns_limit_l_min -18
_diffrn_reflns_number 40308
_diffrn_reflns_point_group_measured_fraction_full 0.997
_diffrn_reflns_point_group_measured_fraction_max 0.978
_diffrn_reflns_theta_full 25.242
_diffrn_reflns_theta_max 27.432
_diffrn_reflns_theta_min 2.120
_exptl_absorpt_coefficient_mu 0.212
_exptl_absorpt_correction_type none
_exptl_crystal_colour colorless
_exptl_crystal_density_diffrn 1.631
_exptl_crystal_description block
_exptl_crystal_F_000 672
_exptl_crystal_size_max 0.600
_exptl_crystal_size_mid 0.430
_exptl_crystal_size_min 0.370
_refine_diff_density_max 0.330
_refine_diff_density_min -0.248
_refine_diff_density_rms 0.055
_refine_ls_extinction_method none
_refine_ls_goodness_of_fit_ref 1.018
_refine_ls_hydrogen_treatment constr
_refine_ls_matrix_type full
_refine_ls_number_parameters 400
_refine_ls_number_reflns 6105
_refine_ls_number_restraints 0
_refine_ls_restrained_S_all 1.018
_refine_ls_R_factor_all 0.0688
_refine_ls_R_factor_gt 0.0381
_refine_ls_shift/su_max 0.001
_refine_ls_shift/su_mean 0.000
_refine_ls_structure_factor_coef Fsqd
_refine_ls_weighting_details 'w=1/[\s^2^(Fo^2^)+(0.0247P)^2^+1.0272P] where P=(Fo^2^+2Fc^2^)/3'
_refine_ls_weighting_scheme calc
_refine_ls_wR_factor_gt 0.0726
_refine_ls_wR_factor_ref 0.0853
_reflns_Friedel_coverage 0.000
_reflns_number_gt 4301
_reflns_number_total 6105
_reflns_threshold_expression 'I > 2\s(I)'
_cod_data_source_file ja6b01497_si_002.cif
_cod_data_source_block EC101_0m
_cod_database_code 4130251
_shelx_space_group_comment
;
The symmetry employed for this shelxl refinement is uniquely defined
by the following loop, which should always be used as a source of
symmetry information in preference to the above space-group names.
They are only intended as comments.
;
_shelx_estimated_absorpt_t_min 0.883
_shelx_estimated_absorpt_t_max 0.926
_shelxl_version_number 2013-3

loop_
_space_group_symop_operation_xyz
'x, y, z'
'-x, -y, -z'

loop_
_atom_site_label
_atom_site_type_symbol
_atom_site_fract_x
_atom_site_fract_y
_atom_site_fract_z
_atom_site_U_iso_or_equiv
_atom_site_adp_type
_atom_site_occupancy
_atom_site_site_symmetry_order
_atom_site_calc_flag
_atom_site_refinement_flags_posn
_atom_site_refinement_flags_adp
Si1 Si 0.27789(6) 0.72209(6) 0.42385(4) 0.02347(13) Uani 1 1 d . .
F13 F 0.99026(13) 0.93931(13) 0.25775(10) 0.0391(3) Uani 1 1 d . .
F11 F 0.52133(12) 0.66007(10) 0.15441(9) 0.0286(3) Uani 1 1 d . .
F12 F 0.80460(13) 0.69594(12) 0.21313(10) 0.0366(3) Uani 1 1 d . .
F14 F 0.88695(13) 1.14400(12) 0.23518(10) 0.0382(3) Uani 1 1 d . .
F15 F 0.60732(12) 1.11170(11) 0.17825(9) 0.0291(3) Uani 1 1 d . .
F6 F 0.21974(13) 0.95914(11) 0.00165(8) 0.0278(3) Uani 1 1 d . .
F7 F 0.12504(14) 1.17500(12) 0.04513(9) 0.0354(3) Uani 1 1 d . .
F8 F 0.16481(15) 1.33685(12) 0.23148(9) 0.0383(3) Uani 1 1 d . .
F9 F 0.30192(15) 1.27174(12) 0.37296(9) 0.0394(3) Uani 1 1 d . .
F10 F 0.39904(13) 1.05364(11) 0.33117(8) 0.0288(3) Uani 1 1 d . .
F1 F 0.52676(12) 0.75417(11) -0.03212(8) 0.0295(3) Uani 1 1 d . .
F2 F 0.39642(14) 0.60001(12) -0.20220(8) 0.0349(3) Uani 1 1 d . .
F3 F 0.09503(14) 0.50987(11) -0.22691(8) 0.0332(3) Uani 1 1 d . .
F4 F -0.06981(12) 0.57232(11) -0.07294(8) 0.0278(3) Uani 1 1 d . .
F5 F 0.05819(12) 0.73273(11) 0.09692(8) 0.0257(3) Uani 1 1 d . .
O1 O 0.22425(15) 0.64115(13) 0.30118(9) 0.0235(3) Uani 1 1 d . .
O2 O 0.30841(14) 0.79923(12) 0.23300(9) 0.0181(3) Uani 1 1 d . .
C3 C 0.2561(3) 0.6218(3) 0.58742(17) 0.0544(8) Uani 1 1 d . .
H3A H 0.3630 0.6554 0.6017 0.082 Uiso 1 1 calc R U
H3B H 0.2231 0.5445 0.6108 0.082 Uiso 1 1 calc R U
H3C H 0.2058 0.6893 0.6201 0.082 Uiso 1 1 calc R U
C2 C 0.2189(3) 0.5845(2) 0.47706(15) 0.0340(5) Uani 1 1 d . .
H2A H 0.1108 0.5495 0.4633 0.041 Uiso 1 1 calc R U
H2B H 0.2670 0.5140 0.4449 0.041 Uiso 1 1 calc R U
C1 C 0.2537(2) 0.68219(19) 0.22668(14) 0.0203(4) Uani 1 1 d . .
H1 H 0.2332 0.6211 0.1640 0.024 Uiso 1 1 calc R U
C20 C 0.5473(2) 0.88464(18) 0.16703(13) 0.0180(4) Uani 1 1 d . .
C25 C 0.6486(2) 1.00467(18) 0.18687(14) 0.0203(4) Uani 1 1 d . .
C24 C 0.7955(2) 1.02421(19) 0.21648(15) 0.0246(4) Uani 1 1 d . .
C23 C 0.8485(2) 0.9211(2) 0.22644(15) 0.0262(5) Uani 1 1 d . .
C7 C 0.5667(3) 0.6778(3) 0.40057(19) 0.0523(7) Uani 1 1 d . .
H7A H 0.5483 0.6212 0.4438 0.078 Uiso 1 1 calc R U
H7B H 0.6726 0.7185 0.4049 0.078 Uiso 1 1 calc R U
H7C H 0.5342 0.6255 0.3335 0.078 Uiso 1 1 calc R U
C6 C 0.4809(2) 0.7844(2) 0.43100(16) 0.0357(6) Uani 1 1 d . .
H6A H 0.5045 0.8435 0.3889 0.043 Uiso 1 1 calc R U
H6B H 0.5152 0.8368 0.4987 0.043 Uiso 1 1 calc R U
C4 C 0.1751(3) 0.8513(2) 0.46395(17) 0.0368(6) Uani 1 1 d . .
H4A H 0.2123 0.9031 0.5313 0.044 Uiso 1 1 calc R U
H4B H 0.1966 0.9107 0.4221 0.044 Uiso 1 1 calc R U
C5 C 0.0074(3) 0.8010(3) 0.4612(2) 0.0576(8) Uani 1 1 d . .
H5A H -0.0310 0.7495 0.3949 0.086 Uiso 1 1 calc R U
H5B H -0.0382 0.8752 0.4816 0.086 Uiso 1 1 calc R U
H5C H -0.0158 0.7460 0.5054 0.086 Uiso 1 1 calc R U
C21 C 0.6088(2) 0.78348(18) 0.17556(14) 0.0215(4) Uani 1 1 d . .
C22 C 0.7544(2) 0.7986(2) 0.20487(15) 0.0245(4) Uani 1 1 d . .
C14 C 0.30859(19) 0.99068(17) 0.16525(13) 0.0172(4) Uani 1 1 d . .
C15 C 0.2399(2) 1.03024(18) 0.09602(13) 0.0193(4) Uani 1 1 d . .
C16 C 0.1904(2) 1.14411(19) 0.11662(14) 0.0227(4) Uani 1 1 d . .
C17 C 0.2110(2) 1.22567(19) 0.20980(15) 0.0247(4) Uani 1 1 d . .
C18 C 0.2799(2) 1.19219(19) 0.28112(14) 0.0242(4) Uani 1 1 d . .
C19 C 0.3266(2) 1.07792(18) 0.25775(14) 0.0209(4) Uani 1 1 d . .
C8 C 0.2994(2) 0.75132(18) 0.04171(13) 0.0176(4) Uani 1 1 d . .
C9 C 0.3779(2) 0.71197(18) -0.03798(14) 0.0211(4) Uani 1 1 d . .
C10 C 0.3126(2) 0.63149(19) -0.12751(14) 0.0237(4) Uani 1 1 d . .
C11 C 0.1615(2) 0.58624(18) -0.14040(14) 0.0236(4) Uani 1 1 d . .
C12 C 0.0782(2) 0.61979(18) -0.06299(14) 0.0213(4) Uani 1 1 d . .
C13 C 0.1471(2) 0.70096(18) 0.02429(13) 0.0191(4) Uani 1 1 d . .
B1 B 0.3688(2) 0.8579(2) 0.14456(15) 0.0181(4) Uani 1 1 d . .

loop_
_atom_site_aniso_label
_atom_site_aniso_U_11
_atom_site_aniso_U_22
_atom_site_aniso_U_33
_atom_site_aniso_U_23
_atom_site_aniso_U_13
_atom_site_aniso_U_12
Si1 0.0263(3) 0.0253(3) 0.0184(3) 0.0063(2) 0.0015(2) 0.0052(2)
F13 0.0170(6) 0.0447(8) 0.0538(9) 0.0097(7) -0.0017(6) 0.0089(6)
F11 0.0273(6) 0.0170(6) 0.0411(7) 0.0087(5) 0.0015(5) 0.0042(5)
F12 0.0300(7) 0.0337(7) 0.0554(9) 0.0198(6) 0.0060(6) 0.0174(6)
F14 0.0213(6) 0.0249(7) 0.0591(9) 0.0029(6) 0.0037(6) -0.0019(5)
F15 0.0250(6) 0.0176(6) 0.0464(8) 0.0129(5) 0.0040(5) 0.0037(5)
F6 0.0403(7) 0.0260(6) 0.0181(6) 0.0057(5) -0.0035(5) 0.0109(5)
F7 0.0457(8) 0.0324(7) 0.0340(7) 0.0121(6) -0.0069(6) 0.0182(6)
F8 0.0499(8) 0.0252(7) 0.0429(8) 0.0054(6) 0.0017(6) 0.0203(6)
F9 0.0596(9) 0.0279(7) 0.0261(7) -0.0047(5) -0.0028(6) 0.0164(6)
F10 0.0412(7) 0.0232(6) 0.0199(6) 0.0022(5) -0.0080(5) 0.0085(5)
F1 0.0241(6) 0.0345(7) 0.0255(6) 0.0050(5) 0.0056(5) 0.0026(5)
F2 0.0476(8) 0.0368(7) 0.0189(6) 0.0027(5) 0.0076(6) 0.0131(6)
F3 0.0487(8) 0.0256(7) 0.0199(6) -0.0004(5) -0.0119(6) 0.0072(6)
F4 0.0258(6) 0.0228(6) 0.0303(7) 0.0072(5) -0.0109(5) -0.0020(5)
F5 0.0213(6) 0.0315(7) 0.0215(6) 0.0055(5) 0.0012(5) 0.0034(5)
O1 0.0266(8) 0.0228(7) 0.0192(7) 0.0092(6) -0.0021(6) -0.0015(6)
O2 0.0190(7) 0.0170(7) 0.0168(7) 0.0058(5) -0.0012(5) 0.0005(5)
C3 0.083(2) 0.0620(19) 0.0270(14) 0.0233(13) 0.0102(13) 0.0220(16)
C2 0.0473(14) 0.0357(13) 0.0242(12) 0.0131(10) 0.0070(10) 0.0142(11)
C1 0.0195(10) 0.0205(10) 0.0182(10) 0.0047(8) -0.0041(8) 0.0006(8)
C20 0.0200(10) 0.0193(10) 0.0142(9) 0.0045(8) 0.0005(7) 0.0043(8)
C25 0.0215(10) 0.0192(10) 0.0216(10) 0.0064(8) 0.0041(8) 0.0066(8)
C24 0.0199(10) 0.0200(10) 0.0289(11) 0.0029(9) 0.0037(9) -0.0005(8)
C23 0.0155(10) 0.0349(12) 0.0269(11) 0.0057(9) 0.0016(8) 0.0072(9)
C7 0.0347(14) 0.092(2) 0.0369(15) 0.0186(15) 0.0031(11) 0.0273(15)
C6 0.0275(12) 0.0508(15) 0.0218(11) 0.0072(10) -0.0062(9) -0.0002(11)
C4 0.0439(14) 0.0314(13) 0.0362(13) 0.0086(10) 0.0105(11) 0.0118(11)
C5 0.0419(16) 0.0576(18) 0.082(2) 0.0222(16) 0.0184(15) 0.0257(14)
C21 0.0225(10) 0.0181(10) 0.0223(10) 0.0053(8) 0.0028(8) 0.0021(8)
C22 0.0246(11) 0.0251(11) 0.0288(11) 0.0106(9) 0.0049(9) 0.0121(9)
C14 0.0142(9) 0.0161(9) 0.0195(10) 0.0054(8) 0.0014(7) -0.0006(7)
C15 0.0190(10) 0.0194(10) 0.0186(10) 0.0058(8) 0.0021(8) 0.0019(8)
C16 0.0212(10) 0.0234(11) 0.0261(11) 0.0111(9) -0.0011(8) 0.0057(8)
C17 0.0245(11) 0.0170(10) 0.0335(12) 0.0060(9) 0.0044(9) 0.0078(8)
C18 0.0281(11) 0.0195(10) 0.0210(10) -0.0004(8) 0.0016(8) 0.0049(9)
C19 0.0214(10) 0.0193(10) 0.0207(10) 0.0065(8) -0.0012(8) 0.0016(8)
C8 0.0222(10) 0.0152(9) 0.0164(9) 0.0068(7) -0.0007(8) 0.0035(8)
C9 0.0233(10) 0.0190(10) 0.0219(10) 0.0086(8) 0.0016(8) 0.0036(8)
C10 0.0376(12) 0.0208(10) 0.0143(10) 0.0046(8) 0.0055(8) 0.0103(9)
C11 0.0367(12) 0.0149(10) 0.0174(10) 0.0037(8) -0.0083(9) 0.0042(9)
C12 0.0235(10) 0.0165(10) 0.0238(10) 0.0086(8) -0.0058(8) 0.0015(8)
C13 0.0258(10) 0.0171(10) 0.0154(9) 0.0069(8) 0.0006(8) 0.0043(8)
B1 0.0204(11) 0.0189(11) 0.0142(10) 0.0057(9) -0.0001(8) 0.0016(9)

loop_
_atom_type_symbol
_atom_type_description
_atom_type_scat_dispersion_real
_atom_type_scat_dispersion_imag
_atom_type_scat_source
C C 0.0033 0.0016 'International Tables Vol C Tables 4.2.6.8 and 6.1.1.4'
H H 0.0000 0.0000 'International Tables Vol C Tables 4.2.6.8 and 6.1.1.4'
O O 0.0106 0.0060 'International Tables Vol C Tables 4.2.6.8 and 6.1.1.4'
B B 0.0013 0.0007 'International Tables Vol C Tables 4.2.6.8 and 6.1.1.4'
F F 0.0171 0.0103 'International Tables Vol C Tables 4.2.6.8 and 6.1.1.4'
Si Si 0.0817 0.0704 'International Tables Vol C Tables 4.2.6.8 and 6.1.1.4'

loop_
_geom_angle_atom_site_label_1
_geom_angle_atom_site_label_2
_geom_angle_atom_site_label_3
_geom_angle
O1 Si1 C2 99.88(9)
O1 Si1 C6 105.93(9)
C2 Si1 C6 113.54(11)
O1 Si1 C4 108.24(9)
C2 Si1 C4 113.55(11)
C6 Si1 C4 114.21(11)
C1 O1 Si1 129.02(13)
C1 O2 B1 126.06(15)
C2 C3 H3A 109.5
C2 C3 H3B 109.5
H3A C3 H3B 109.5
C2 C3 H3C 109.5
H3A C3 H3C 109.5
H3B C3 H3C 109.5
C3 C2 Si1 113.65(17)
C3 C2 H2A 108.8
Si1 C2 H2A 108.8
C3 C2 H2B 108.8
Si1 C2 H2B 108.8
H2A C2 H2B 107.7
O2 C1 O1 122.48(18)
O2 C1 H1 118.8
O1 C1 H1 118.8
C25 C20 C21 113.67(17)
C25 C20 B1 126.15(17)
C21 C20 B1 119.98(17)
F15 C25 C24 115.49(17)
F15 C25 C20 120.88(17)
C24 C25 C20 123.63(18)
F14 C24 C23 119.88(18)
F14 C24 C25 120.22(18)
C23 C24 C25 119.90(18)
F13 C23 C24 120.55(19)
F13 C23 C22 120.29(18)
C24 C23 C22 119.16(18)
C6 C7 H7A 109.5
C6 C7 H7B 109.5
H7A C7 H7B 109.5
C6 C7 H7C 109.5
H7A C7 H7C 109.5
H7B C7 H7C 109.5
C7 C6 Si1 114.43(18)
C7 C6 H6A 108.7
Si1 C6 H6A 108.7
C7 C6 H6B 108.7
Si1 C6 H6B 108.7
H6A C6 H6B 107.6
C5 C4 Si1 114.82(17)
C5 C4 H4A 108.6
Si1 C4 H4A 108.6
C5 C4 H4B 108.6
Si1 C4 H4B 108.6
H4A C4 H4B 107.5
C4 C5 H5A 109.5
C4 C5 H5B 109.5
H5A C5 H5B 109.5
C4 C5 H5C 109.5
H5A C5 H5C 109.5
H5B C5 H5C 109.5
F11 C21 C22 116.41(17)
F11 C21 C20 119.05(17)
C22 C21 C20 124.54(18)
F12 C22 C21 120.86(18)
F12 C22 C23 120.09(18)
C21 C22 C23 119.05(18)
C15 C14 C19 113.62(17)
C15 C14 B1 125.57(17)
C19 C14 B1 120.79(16)
F6 C15 C16 115.17(16)
F6 C15 C14 121.03(17)
C16 C15 C14 123.79(18)
F7 C16 C17 120.54(17)
F7 C16 C15 119.88(18)
C17 C16 C15 119.57(18)
F8 C17 C16 120.71(18)
F8 C17 C18 120.13(18)
C16 C17 C18 119.17(18)
F9 C18 C17 119.89(18)
F9 C18 C19 120.68(18)
C17 C18 C19 119.43(18)
F10 C19 C18 116.17(17)
F10 C19 C14 119.39(17)
C18 C19 C14 124.41(18)
C9 C8 C13 113.77(17)
C9 C8 B1 125.56(17)
C13 C8 B1 120.38(17)
F1 C9 C10 115.88(17)
F1 C9 C8 120.39(17)
C10 C9 C8 123.71(18)
F2 C10 C11 120.12(17)
F2 C10 C9 120.15(18)
C11 C10 C9 119.71(18)
F3 C11 C10 120.97(18)
F3 C11 C12 119.99(18)
C10 C11 C12 119.04(17)
F4 C12 C13 120.52(18)
F4 C12 C11 120.04(17)
C13 C12 C11 119.44(18)
F5 C13 C12 116.44(17)
F5 C13 C8 119.26(16)
C12 C13 C8 124.30(18)
O2 B1 C8 108.88(15)
O2 B1 C14 102.68(14)
C8 B1 C14 112.92(15)
O2 B1 C20 100.79(14)
C8 B1 C20 115.83(16)
C14 B1 C20 113.95(16)

loop_
_geom_bond_atom_site_label_1
_geom_bond_atom_site_label_2
_geom_bond_distance
Si1 O1 1.7499(14)
Si1 C2 1.847(2)
Si1 C6 1.852(2)
Si1 C4 1.856(2)
F13 C23 1.345(2)
F11 C21 1.362(2)
F12 C22 1.347(2)
F14 C24 1.347(2)
F15 C25 1.351(2)
F6 C15 1.352(2)
F7 C16 1.345(2)
F8 C17 1.343(2)
F9 C18 1.351(2)
F10 C19 1.363(2)
F1 C9 1.354(2)
F2 C10 1.347(2)
F3 C11 1.344(2)
F4 C12 1.351(2)
F5 C13 1.358(2)
O1 C1 1.276(2)
O2 C1 1.245(2)
O2 B1 1.621(2)
C3 C2 1.538(3)
C3 H3A 0.9800
C3 H3B 0.9800
C3 H3C 0.9800
C2 H2A 0.9900
C2 H2B 0.9900
C1 H1 0.9500
C20 C25 1.388(3)
C20 C21 1.392(3)
C20 B1 1.637(3)
C25 C24 1.382(3)
C24 C23 1.373(3)
C23 C22 1.377(3)
C7 C6 1.535(3)
C7 H7A 0.9800
C7 H7B 0.9800
C7 H7C 0.9800
C6 H6A 0.9900
C6 H6B 0.9900
C4 C5 1.531(3)
C4 H4A 0.9900
C4 H4B 0.9900
C5 H5A 0.9800
C5 H5B 0.9800
C5 H5C 0.9800
C21 C22 1.377(3)
C14 C15 1.391(3)
C14 C19 1.391(3)
C14 B1 1.632(3)
C15 C16 1.387(3)
C16 C17 1.374(3)
C17 C18 1.376(3)
C18 C19 1.376(3)
C8 C9 1.386(3)
C8 C13 1.395(3)
C8 B1 1.630(3)
C9 C10 1.386(3)
C10 C11 1.376(3)
C11 C12 1.376(3)
C12 C13 1.374(3)

loop_
_geom_hbond_atom_site_label_D
_geom_hbond_atom_site_label_H
_geom_hbond_atom_site_label_A
_geom_hbond_distance_DH
_geom_hbond_distance_HA
_geom_hbond_distance_DA
_geom_hbond_angle_DHA
_geom_hbond_site_symmetry_A
C1 H1 F4 0.95 2.35 3.159(2) 143.3 2_565
C1 H1 F4 0.95 2.35 3.159(2) 143.3 2_565
C1 H1 F4 0.95 2.35 3.159(2) 143.3 2_565
C1 H1 F4 0.95 2.35 3.159(2) 143.3 2_565
C1 H1 F4 0.95 2.35 3.159(2) 143.3 2_565
C1 H1 F4 0.95 2.35 3.159(2) 143.3 2_565
C1 H1 F4 0.95 2.35 3.159(2) 143.3 2_565
C1 H1 F4 0.95 2.35 3.159(2) 143.3 2_565
C1 H1 F4 0.95 2.35 3.159(2) 143.3 2_565
C1 H1 F4 0.95 2.35 3.159(2) 143.3 2_565
C1 H1 F4 0.95 2.35 3.159(2) 143.3 2_565
C1 H1 F4 0.95 2.35 3.159(2) 143.3 2_565
C1 H1 F4 0.95 2.35 3.159(2) 143.3 2_565
C1 H1 F4 0.95 2.35 3.159(2) 143.3 2_565
C1 H1 F4 0.95 2.35 3.159(2) 143.3 2_565
C1 H1 F4 0.95 2.35 3.159(2) 143.3 2_565
C1 H1 F4 0.95 2.35 3.159(2) 143.3 2_565
C1 H1 F4 0.95 2.35 3.159(2) 143.3 2_565
C1 H1 F4 0.95 2.35 3.159(2) 143.3 2_565
C1 H1 F4 0.95 2.35 3.159(2) 143.3 2_565
C1 H1 F4 0.95 2.35 3.159(2) 143.3 2_565
C1 H1 F4 0.95 2.35 3.159(2) 143.3 2_565
C1 H1 F4 0.95 2.35 3.159(2) 143.3 2_565
C1 H1 F4 0.95 2.35 3.159(2) 143.3 2_565
C1 H1 F4 0.95 2.35 3.159(2) 143.3 2_565
C1 H1 F4 0.95 2.35 3.159(2) 143.3 2_565
C1 H1 F4 0.95 2.35 3.159(2) 143.3 2_565

loop_
_geom_torsion_atom_site_label_1
_geom_torsion_atom_site_label_2
_geom_torsion_atom_site_label_3
_geom_torsion_atom_site_label_4
_geom_torsion
C2 Si1 O1 C1 -169.90(17)
C6 Si1 O1 C1 -51.77(19)
C4 Si1 O1 C1 71.12(19)
O1 Si1 C2 C3 177.84(18)
C6 Si1 C2 C3 65.5(2)
C4 Si1 C2 C3 -67.2(2)
B1 O2 C1 O1 171.70(16)
Si1 O1 C1 O2 -12.4(3)
C21 C20 C25 F15 177.51(17)
B1 C20 C25 F15 -7.7(3)
C21 C20 C25 C24 -2.7(3)
B1 C20 C25 C24 172.12(18)
F15 C25 C24 F14 0.4(3)
C20 C25 C24 F14 -179.45(18)
F15 C25 C24 C23 -179.32(18)
C20 C25 C24 C23 0.9(3)
F14 C24 C23 F13 2.1(3)
C25 C24 C23 F13 -178.17(18)
F14 C24 C23 C22 -178.50(18)
C25 C24 C23 C22 1.2(3)
O1 Si1 C6 C7 -62.57(18)
C2 Si1 C6 C7 46.0(2)
C4 Si1 C6 C7 178.41(17)
O1 Si1 C4 C5 64.0(2)
C2 Si1 C4 C5 -46.0(2)
C6 Si1 C4 C5 -178.33(18)
C25 C20 C21 F11 -177.63(16)
B1 C20 C21 F11 7.2(3)
C25 C20 C21 C22 2.7(3)
B1 C20 C21 C22 -172.42(18)
F11 C21 C22 F12 -1.0(3)
C20 C21 C22 F12 178.65(18)
F11 C21 C22 C23 179.44(18)
C20 C21 C22 C23 -0.9(3)
F13 C23 C22 F12 -1.4(3)
C24 C23 C22 F12 179.27(18)
F13 C23 C22 C21 178.20(18)
C24 C23 C22 C21 -1.2(3)
C19 C14 C15 F6 177.15(16)
B1 C14 C15 F6 -1.4(3)
C19 C14 C15 C16 -1.4(3)
B1 C14 C15 C16 -179.95(18)
F6 C15 C16 F7 1.3(3)
C14 C15 C16 F7 179.97(17)
F6 C15 C16 C17 -177.50(17)
C14 C15 C16 C17 1.2(3)
F7 C16 C17 F8 0.8(3)
C15 C16 C17 F8 179.62(17)
F7 C16 C17 C18 -179.15(18)
C15 C16 C17 C18 -0.3(3)
F8 C17 C18 F9 -0.4(3)
C16 C17 C18 F9 179.57(18)
F8 C17 C18 C19 180.00(18)
C16 C17 C18 C19 0.0(3)
F9 C18 C19 F10 -2.1(3)
C17 C18 C19 F10 177.55(17)
F9 C18 C19 C14 -179.95(18)
C17 C18 C19 C14 -0.3(3)
C15 C14 C19 F10 -176.80(16)
B1 C14 C19 F10 1.8(3)
C15 C14 C19 C18 1.0(3)
B1 C14 C19 C18 179.63(18)
C13 C8 C9 F1 179.37(16)
B1 C8 C9 F1 5.6(3)
C13 C8 C9 C10 0.8(3)
B1 C8 C9 C10 -172.98(18)
F1 C9 C10 F2 -0.2(3)
C8 C9 C10 F2 178.45(17)
F1 C9 C10 C11 -178.72(16)
C8 C9 C10 C11 -0.1(3)
F2 C10 C11 F3 0.3(3)
C9 C10 C11 F3 178.85(17)
F2 C10 C11 C12 -179.97(17)
C9 C10 C11 C12 -1.4(3)
F3 C11 C12 F4 2.3(3)
C10 C11 C12 F4 -177.42(17)
F3 C11 C12 C13 -178.13(17)
C10 C11 C12 C13 2.1(3)
F4 C12 C13 F5 -2.0(3)
C11 C12 C13 F5 178.45(16)
F4 C12 C13 C8 178.12(16)
C11 C12 C13 C8 -1.4(3)
C9 C8 C13 F5 -179.92(15)
B1 C8 C13 F5 -5.8(3)
C9 C8 C13 C12 0.0(3)
B1 C8 C13 C12 174.11(17)
C1 O2 B1 C8 18.5(2)
C1 O2 B1 C14 138.47(17)
C1 O2 B1 C20 -103.73(19)
C9 C8 B1 O2 -132.75(18)
C13 C8 B1 O2 53.8(2)
C9 C8 B1 C14 113.9(2)
C13 C8 B1 C14 -59.5(2)
C9 C8 B1 C20 -20.1(3)
C13 C8 B1 C20 166.50(16)
C15 C14 B1 O2 -134.22(18)
C19 C14 B1 O2 47.4(2)
C15 C14 B1 C8 -17.1(3)
C19 C14 B1 C8 164.44(17)
C15 C14 B1 C20 117.7(2)
C19 C14 B1 C20 -60.7(2)
C25 C20 B1 O2 -119.28(19)
C21 C20 B1 O2 55.2(2)
C25 C20 B1 C8 123.4(2)
C21 C20 B1 C8 -62.1(2)
C25 C20 B1 C14 -10.1(3)
C21 C20 B1 C14 164.44(17)
